data_7206661
loop_
_publ_author_name
'Park, In-Hyeok'
'Lee, Shim Sung'

_publ_section_title
;
 Networking of macrocycles: 1D and 2D coordination polymers of
 dithia-18-crown-6 with copper(ii) and copper(i)
;
_journal_issue 21
_journal_name_full CrystEngComm
_journal_page_first 6520
_journal_paper_doi 10.1039/c1ce05587a
_journal_volume 13
_journal_year 2011
_chemical_formula_moiety 'C24 H48 Cu4 I4 O8 S4'
_chemical_formula_sum 'C24 H48 Cu4 I4 O8 S4'
_chemical_formula_weight 1354.62
_chemical_name_systematic
;
?
;
_space_group_IT_number 1
_symmetry_cell_setting triclinic
_symmetry_space_group_name_Hall 'P 1'
_symmetry_space_group_name_H-M 'P 1'
_atom_sites_solution_hydrogens geom
_atom_sites_solution_primary direct
_atom_sites_solution_secondary difmap
_audit_creation_method SHELXL-97
_cell_angle_alpha 104.841(5)
_cell_angle_beta 104.913(6)
_cell_angle_gamma 105.793(4)
_cell_formula_units_Z 1
_cell_length_a 8.3361(7)
_cell_length_b 10.7845(9)
_cell_length_c 12.6902(16)
_cell_measurement_reflns_used 6960
_cell_measurement_temperature 173(2)
_cell_measurement_theta_max 28.24
_cell_measurement_theta_min 2.67
_cell_volume 993.40(18)
_computing_cell_refinement 'Bruker SAINT'
_computing_data_collection 'Bruker APEX2'
_computing_data_reduction 'Bruker SAINT'
_computing_molecular_graphics 'Bruker SHELXTL'
_computing_publication_material 'Bruker SHELXTL'
_computing_structure_refinement 'SHELXL-97 (Sheldrick, 2008)'
_computing_structure_solution 'SHELXS-97 (Sheldrick, 2008)'
_diffrn_ambient_temperature 173(2)
_diffrn_measured_fraction_theta_full 0.996
_diffrn_measured_fraction_theta_max 0.996
_diffrn_measurement_device_type 'Bruker APEX-II CCD'
_diffrn_measurement_method '\f and \w scans'
_diffrn_radiation_monochromator graphite
_diffrn_radiation_source 'fine-focus sealed tube'
_diffrn_radiation_type MoK\a
_diffrn_radiation_wavelength 0.71073
_diffrn_reflns_av_R_equivalents 0.0654
_diffrn_reflns_av_sigmaI/netI 0.0821
_diffrn_reflns_limit_h_max 10
_diffrn_reflns_limit_h_min -10
_diffrn_reflns_limit_k_max 13
_diffrn_reflns_limit_k_min -13
_diffrn_reflns_limit_l_max 15
_diffrn_reflns_limit_l_min -15
_diffrn_reflns_number 14902
_diffrn_reflns_theta_full 26.00
_diffrn_reflns_theta_max 26.00
_diffrn_reflns_theta_min 1.77
_exptl_absorpt_coefficient_mu 5.469
_exptl_absorpt_correction_T_max 0.6108
_exptl_absorpt_correction_T_min 0.3305
_exptl_absorpt_correction_type multi-scan
_exptl_crystal_colour colourless
_exptl_crystal_density_diffrn 2.264
_exptl_crystal_density_method 'not measured'
_exptl_crystal_description block
_exptl_crystal_F_000 648
_exptl_crystal_size_max 0.26
_exptl_crystal_size_mid 0.20
_exptl_crystal_size_min 0.10
_refine_diff_density_max 1.304
_refine_diff_density_min -1.134
_refine_diff_density_rms 0.183
_refine_ls_abs_structure_details 'Flack H D (1983), Acta Cryst. A39, 876-881'
_refine_ls_abs_structure_Flack 0.07(3)
_refine_ls_extinction_method none
_refine_ls_goodness_of_fit_ref 1.032
_refine_ls_hydrogen_treatment constr
_refine_ls_matrix_type full
_refine_ls_number_parameters 422
_refine_ls_number_reflns 6856
_refine_ls_number_restraints 15
_refine_ls_restrained_S_all 1.030
_refine_ls_R_factor_all 0.0533
_refine_ls_R_factor_gt 0.0402
_refine_ls_shift/su_max 0.001
_refine_ls_shift/su_mean 0.000
_refine_ls_structure_factor_coef Fsqd
_refine_ls_weighting_details 'calc w=1/[\s^2^(Fo^2^)+(0.0416P)^2^+0.0000P] where P=(Fo^2^+2Fc^2^)/3'
_refine_ls_weighting_scheme calc
_refine_ls_wR_factor_gt 0.0906
_refine_ls_wR_factor_ref 0.1051
_reflns_number_gt 5923
_reflns_number_total 6856
_reflns_threshold_expression >2sigma(I)
_cod_data_source_file c1ce05587a.txt
_cod_data_source_block 2
_cod_depositor_comments
;
The following automatic conversions were performed:

'_symmetry_cell_setting' value 'Triclinic' changed to 'triclinic'
according to /home/saulius/struct/CIF-dictionaries/cif_core.dic
dictionary named 'cif_core.dic' version 2.4.1 from 2010-06-29.

Automatic conversion script
Id: cif_fix_values 1715 2011-07-08 13:25:40Z adriana 
;
_cod_original_cell_volume 993.40(17)
_cod_original_sg_symbol_H-M P1
_cod_database_code 7206661

loop_
_symmetry_equiv_pos_as_xyz
'x, y, z'

loop_
_atom_site_label
_atom_site_type_symbol
_atom_site_fract_x
_atom_site_fract_y
_atom_site_fract_z
_atom_site_U_iso_or_equiv
_atom_site_adp_type
_atom_site_occupancy
_atom_site_symmetry_multiplicity
_atom_site_calc_flag
_atom_site_refinement_flags
_atom_site_disorder_assembly
_atom_site_disorder_group
Cu1 Cu 0.36247(18) 0.24658(13) 0.32154(13) 0.0360(3) Uani 1 1 d . . .
Cu2 Cu 0.55898(18) 0.43463(13) 0.26204(13) 0.0336(3) Uani 1 1 d . . .
Cu3 Cu 0.36822(18) 0.18575(13) 0.10064(12) 0.0336(3) Uani 1 1 d . . .
Cu4 Cu 0.18070(18) 0.33695(13) 0.16100(13) 0.0369(3) Uani 1 1 d . . .
I1 I 0.34927(8) 0.49734(6) 0.38379(6) 0.03311(18) Uani 1 1 d . . .
I2 I 0.65903(8) 0.22635(6) 0.27661(6) 0.03000(17) Uani 1 1 d . . .
I3 I 0.39999(8) 0.40850(6) 0.04166(6) 0.02922(16) Uani 1 1 d . . .
I4 I 0.06924(8) 0.07310(6) 0.14009(6) 0.03242(17) Uani 1 1 d . . .
S1 S 0.3622(4) 0.1632(3) 0.4712(3) 0.0320(6) Uani 1 1 d . A .
S2 S 0.9437(4) 0.4007(3) 1.0922(3) 0.0343(6) Uani 1 1 d . . .
S3 S 0.7986(4) 0.6388(3) 0.3332(2) 0.0294(6) Uani 1 1 d . . .
S4 S 1.3826(4) 1.0130(3) 0.9587(3) 0.0305(6) Uani 1 1 d . . .
O1 O 0.4953(10) -0.0609(8) 0.5624(7) 0.0340(18) Uani 1 1 d . . .
O2 O 0.6830(12) 0.0995(9) 0.7910(8) 0.049(2) Uani 1 1 d . . .
O3 O 0.8964(12) 0.6114(8) 0.9426(8) 0.043(2) Uani 1 1 d . A .
O4 O 0.747(3) 0.477(2) 0.708(2) 0.050(9) Uani 0.44(3) 1 d P A 1
O4' O 0.623(3) 0.4434(19) 0.7108(19) 0.051(6) Uani 0.56(3) 1 d P A 2
O5 O 1.0695(10) 0.6349(7) 0.6376(7) 0.0314(17) Uani 1 1 d . . .
O6 O 1.3806(9) 0.7167(7) 0.8450(7) 0.0317(17) Uani 1 1 d . . .
O7 O 1.0507(10) 1.0120(7) 0.6729(7) 0.0347(18) Uani 1 1 d . . .
O8 O 0.9490(9) 0.9700(7) 0.4318(7) 0.0314(17) Uani 1 1 d . . .
C1 C 0.3448(17) -0.0108(12) 0.4047(12) 0.041(3) Uani 1 1 d . . .
H1A H 0.2399 -0.0546 0.3317 0.049 Uiso 1 1 calc R . .
H1B H 0.4514 -0.0080 0.3831 0.049 Uiso 1 1 calc R . .
C2 C 0.3283(15) -0.0988(12) 0.4760(12) 0.040(3) Uani 1 1 d . . .
H2A H 0.2394 -0.0875 0.5129 0.048 Uiso 1 1 calc R . .
H2B H 0.2876 -0.1966 0.4263 0.048 Uiso 1 1 calc R . .
C3 C 0.4869(16) -0.1144(12) 0.6503(11) 0.040(3) Uani 1 1 d . . .
H3A H 0.4645 -0.2141 0.6208 0.048 Uiso 1 1 calc R . .
H3B H 0.3877 -0.1020 0.6756 0.048 Uiso 1 1 calc R . .
C4 C 0.6582(17) -0.0422(12) 0.7506(12) 0.039(3) Uani 1 1 d . . .
H4A H 0.6543 -0.0802 0.8135 0.047 Uiso 1 1 calc R . .
H4B H 0.7579 -0.0546 0.7259 0.047 Uiso 1 1 calc R . .
C5 C 0.8097(18) 0.1664(13) 0.9043(12) 0.047(3) Uani 1 1 d . . .
H5A H 0.9198 0.1468 0.9077 0.057 Uiso 1 1 calc R . .
H5B H 0.7624 0.1334 0.9601 0.057 Uiso 1 1 calc R . .
C6 C 0.8493(19) 0.3193(12) 0.9350(12) 0.046(3) Uani 1 1 d . . .
H6A H 0.7384 0.3360 0.9044 0.055 Uiso 1 1 calc R . .
H6B H 0.9345 0.3584 0.8997 0.055 Uiso 1 1 calc R . .
C7 C 1.0529(17) 0.5798(12) 1.1125(12) 0.039(3) Uani 1 1 d . . .
H7A H 1.1150 0.6326 1.1968 0.047 Uiso 1 1 calc R . .
H7B H 1.1441 0.5864 1.0752 0.047 Uiso 1 1 calc R . .
C8 C 0.9255(17) 0.6454(13) 1.0622(11) 0.043(3) Uani 1 1 d . . .
H8A H 0.8114 0.6106 1.0743 0.052 Uiso 1 1 calc R . .
H8B H 0.9777 0.7466 1.1016 0.052 Uiso 1 1 calc R . .
C9 C 0.7502(17) 0.6376(12) 0.8829(11) 0.043(3) Uani 1 1 d . . .
H9A H 0.7593 0.7325 0.9226 0.051 Uiso 0.44(3) 1 calc PR A 1
H9B H 0.6378 0.5723 0.8797 0.051 Uiso 0.44(3) 1 calc PR A 1
H9C H 0.6483 0.5978 0.9057 0.051 Uiso 0.56(3) 1 d PR A 2
H9D H 0.7791 0.7383 0.9071 0.051 Uiso 0.56(3) 1 d PR A 2
C10 C 0.7537(17) 0.6207(12) 0.7696(11) 0.044(12) Uani 0.44(3) 1 d PRU A 1
H10A H 0.8637 0.6902 0.7743 0.053 Uiso 0.44(3) 1 calc PR A 1
H10B H 0.6506 0.6364 0.7235 0.053 Uiso 0.44(3) 1 calc PR A 1
C11 C 0.574(5) 0.391(4) 0.651(4) 0.050(11) Uani 0.44(3) 1 d PU A 1
H11A H 0.5090 0.4288 0.5986 0.060 Uiso 0.44(3) 1 calc PR A 1
H11B H 0.5137 0.3767 0.7072 0.060 Uiso 0.44(3) 1 calc PR A 1
C10' C 0.697(5) 0.582(3) 0.751(3) 0.058(8) Uani 0.56(3) 1 d P A 2
H10C H 0.6104 0.6203 0.7154 0.069 Uiso 0.56(3) 1 calc PR A 2
H10D H 0.8032 0.6113 0.7291 0.069 Uiso 0.56(3) 1 calc PR A 2
C11' C 0.681(3) 0.387(2) 0.616(2) 0.049(8) Uani 0.56(3) 1 d P A 2
H11C H 0.6497 0.4246 0.5533 0.059 Uiso 0.56(3) 1 calc PR A 2
H11D H 0.8112 0.4096 0.6446 0.059 Uiso 0.56(3) 1 calc PR A 2
C12 C 0.5880(16) 0.2410(13) 0.5742(11) 0.042(3) Uani 1 1 d . . .
H12A H 0.6145 0.1859 0.6233 0.050 Uiso 0.44(3) 1 calc PR A 1
H12B H 0.6767 0.2575 0.5355 0.050 Uiso 0.44(3) 1 calc PR A 1
H12C H 0.6609 0.1969 0.5394 0.050 Uiso 0.56(3) 1 d PR A 2
H12D H 0.5859 0.2150 0.6433 0.050 Uiso 0.56(3) 1 d PR A 2
C13 C 0.8843(15) 0.6824(11) 0.4892(10) 0.028(2) Uani 1 1 d . . .
H13A H 0.9605 0.7811 0.5271 0.033 Uiso 1 1 calc R . .
H13B H 0.7846 0.6654 0.5189 0.033 Uiso 1 1 calc R . .
C14 C 0.9914(16) 0.5953(11) 0.5170(10) 0.034(3) Uani 1 1 d . . .
H14A H 0.9130 0.4971 0.4839 0.041 Uiso 1 1 calc R . .
H14B H 1.0851 0.6069 0.4818 0.041 Uiso 1 1 calc R . .
C15 C 1.1598(16) 0.5481(11) 0.6685(11) 0.038(3) Uani 1 1 d . . .
H15A H 1.2591 0.5561 0.6383 0.045 Uiso 1 1 calc R . .
H15B H 1.0768 0.4511 0.6334 0.045 Uiso 1 1 calc R . .
C16 C 1.2311(16) 0.5892(11) 0.7987(10) 0.036(3) Uani 1 1 d . . .
H16A H 1.1375 0.6008 0.8308 0.043 Uiso 1 1 calc R . .
H16B H 1.2686 0.5170 0.8206 0.043 Uiso 1 1 calc R . .
C17 C 1.4426(16) 0.7770(12) 0.9667(10) 0.037(3) Uani 1 1 d . . .
H17A H 1.5713 0.8325 0.9951 0.044 Uiso 1 1 calc R . .
H17B H 1.4276 0.7035 1.0008 0.044 Uiso 1 1 calc R . .
C18 C 1.3439(17) 0.8689(12) 1.0078(12) 0.041(3) Uani 1 1 d . . .
H18A H 1.3846 0.9027 1.0939 0.049 Uiso 1 1 calc R . .
H18B H 1.2146 0.8145 0.9774 0.049 Uiso 1 1 calc R . .
C19 C 1.1839(15) 0.9532(11) 0.8327(11) 0.031(3) Uani 1 1 d . . .
H19A H 1.1766 0.8686 0.7747 0.038 Uiso 1 1 calc R . .
H19B H 1.0773 0.9315 0.8554 0.038 Uiso 1 1 calc R . .
C20 C 1.1908(16) 1.0654(11) 0.7808(10) 0.035(3) Uani 1 1 d . . .
H20A H 1.1788 1.1446 0.8339 0.042 Uiso 1 1 calc R . .
H20B H 1.3064 1.0975 0.7698 0.042 Uiso 1 1 calc R . .
C21 C 1.0359(16) 1.1169(11) 0.6288(10) 0.034(3) Uani 1 1 d . . .
H21A H 1.1509 1.1664 0.6237 0.041 Uiso 1 1 calc R . .
H21B H 1.0041 1.1838 0.6811 0.041 Uiso 1 1 calc R . .
C22 C 0.8938(16) 1.0528(13) 0.5101(11) 0.038(3) Uani 1 1 d . . .
H22A H 0.7821 0.9958 0.5144 0.046 Uiso 1 1 calc R . .
H22B H 0.8703 1.1258 0.4817 0.046 Uiso 1 1 calc R . .
C23 C 0.8160(16) 0.8947(12) 0.3225(10) 0.037(3) Uani 1 1 d . . .
H23A H 0.8725 0.8752 0.2636 0.045 Uiso 1 1 calc R . .
H23B H 0.7458 0.9513 0.3020 0.045 Uiso 1 1 calc R . .
C24 C 0.6921(15) 0.7609(11) 0.3179(10) 0.031(2) Uani 1 1 d . . .
H24A H 0.5914 0.7197 0.2426 0.037 Uiso 1 1 calc R . .
H24B H 0.6427 0.7799 0.3808 0.037 Uiso 1 1 calc R . .

loop_
_atom_site_aniso_label
_atom_site_aniso_U_11
_atom_site_aniso_U_22
_atom_site_aniso_U_33
_atom_site_aniso_U_23
_atom_site_aniso_U_13
_atom_site_aniso_U_12
Cu1 0.0401(8) 0.0317(7) 0.0394(9) 0.0175(6) 0.0141(7) 0.0128(6)
Cu2 0.0346(7) 0.0249(6) 0.0376(8) 0.0119(6) 0.0092(6) 0.0076(6)
Cu3 0.0406(8) 0.0280(6) 0.0321(8) 0.0097(6) 0.0114(6) 0.0144(6)
Cu4 0.0383(8) 0.0311(7) 0.0427(9) 0.0154(6) 0.0110(7) 0.0155(6)
I1 0.0376(4) 0.0285(3) 0.0367(4) 0.0097(3) 0.0171(3) 0.0150(3)
I2 0.0302(3) 0.0295(3) 0.0345(4) 0.0147(3) 0.0108(3) 0.0144(3)
I3 0.0329(4) 0.0257(3) 0.0298(4) 0.0136(3) 0.0102(3) 0.0089(3)
I4 0.0296(3) 0.0258(3) 0.0407(4) 0.0160(3) 0.0102(3) 0.0064(3)
S1 0.0316(14) 0.0275(12) 0.0402(17) 0.0160(12) 0.0153(13) 0.0092(11)
S2 0.0312(14) 0.0300(13) 0.0470(18) 0.0201(13) 0.0161(13) 0.0109(11)
S3 0.0293(13) 0.0279(13) 0.0301(15) 0.0123(11) 0.0083(12) 0.0089(11)
S4 0.0344(14) 0.0298(13) 0.0317(16) 0.0126(12) 0.0133(12) 0.0151(11)
O1 0.028(4) 0.046(4) 0.032(5) 0.022(4) 0.009(3) 0.011(3)
O2 0.052(5) 0.036(4) 0.042(5) 0.014(4) -0.003(4) 0.008(4)
O3 0.052(5) 0.049(5) 0.061(6) 0.034(5) 0.031(5) 0.041(4)
O4 0.039(14) 0.025(11) 0.068(17) 0.003(11) 0.006(11) 0.009(9)
O4' 0.072(17) 0.043(11) 0.053(14) 0.020(10) 0.043(12) 0.021(11)
O5 0.036(4) 0.030(4) 0.031(5) 0.015(3) 0.011(4) 0.013(3)
O6 0.027(4) 0.035(4) 0.033(4) 0.013(3) 0.008(3) 0.012(3)
O7 0.038(4) 0.029(4) 0.031(4) 0.009(3) 0.004(4) 0.011(3)
O8 0.027(4) 0.029(4) 0.044(5) 0.020(4) 0.015(4) 0.010(3)
C1 0.035(6) 0.031(6) 0.051(9) 0.016(6) 0.005(6) 0.011(5)
C2 0.034(6) 0.032(6) 0.054(8) 0.025(6) 0.008(6) 0.011(5)
C3 0.042(7) 0.037(6) 0.044(8) 0.021(6) 0.018(6) 0.012(6)
C4 0.048(7) 0.032(6) 0.041(7) 0.023(5) 0.011(6) 0.015(5)
C5 0.043(7) 0.040(7) 0.060(10) 0.027(7) 0.025(7) 0.002(6)
C6 0.054(8) 0.034(6) 0.043(8) 0.023(6) 0.003(6) 0.008(6)
C7 0.038(6) 0.029(6) 0.053(9) 0.016(6) 0.018(6) 0.013(5)
C8 0.049(7) 0.044(7) 0.054(9) 0.024(6) 0.029(7) 0.026(6)
C9 0.053(8) 0.040(7) 0.050(8) 0.025(6) 0.025(7) 0.023(6)
C10 0.046(13) 0.041(13) 0.045(13) 0.016(6) 0.012(6) 0.017(6)
C11 0.047(12) 0.051(12) 0.052(12) 0.016(6) 0.017(6) 0.020(6)
C10' 0.09(2) 0.027(14) 0.054(18) 0.007(13) 0.017(16) 0.031(17)
C11' 0.039(13) 0.040(14) 0.051(17) 0.005(12) 0.006(12) 0.008(11)
C12 0.039(7) 0.043(7) 0.029(7) 0.014(6) 0.006(5) -0.001(6)
C13 0.032(6) 0.028(5) 0.021(6) 0.009(5) 0.008(5) 0.010(5)
C14 0.047(7) 0.028(5) 0.030(7) 0.013(5) 0.008(5) 0.020(5)
C15 0.039(6) 0.022(5) 0.048(8) 0.012(5) 0.013(6) 0.008(5)
C16 0.047(7) 0.031(6) 0.031(7) 0.018(5) 0.004(5) 0.020(5)
C17 0.035(6) 0.042(6) 0.029(7) 0.014(5) -0.002(5) 0.018(5)
C18 0.052(8) 0.040(7) 0.041(8) 0.020(6) 0.022(6) 0.023(6)
C19 0.031(6) 0.026(5) 0.036(7) 0.013(5) 0.011(5) 0.008(5)
C20 0.043(7) 0.029(5) 0.029(7) 0.010(5) 0.009(5) 0.011(5)
C21 0.049(7) 0.034(5) 0.032(6) 0.027(5) 0.014(5) 0.020(5)
C22 0.039(7) 0.043(7) 0.039(7) 0.019(6) 0.011(6) 0.022(6)
C23 0.043(7) 0.037(6) 0.033(7) 0.017(5) 0.012(6) 0.013(5)
C24 0.031(6) 0.037(6) 0.016(6) 0.015(5) -0.006(5) 0.006(5)

loop_
_atom_type_symbol
_atom_type_description
_atom_type_scat_dispersion_real
_atom_type_scat_dispersion_imag
_atom_type_scat_source
C C 0.0033 0.0016 'International Tables Vol C Tables 4.2.6.8 and 6.1.1.4'
H H 0.0000 0.0000 'International Tables Vol C Tables 4.2.6.8 and 6.1.1.4'
O O 0.0106 0.0060 'International Tables Vol C Tables 4.2.6.8 and 6.1.1.4'
S S 0.1246 0.1234 'International Tables Vol C Tables 4.2.6.8 and 6.1.1.4'
Cu Cu 0.3201 1.2651 'International Tables Vol C Tables 4.2.6.8 and 6.1.1.4'
I I -0.4742 1.8119 'International Tables Vol C Tables 4.2.6.8 and 6.1.1.4'

loop_
_geom_angle_atom_site_label_1
_geom_angle_atom_site_label_2
_geom_angle_atom_site_label_3
_geom_angle
_geom_angle_site_symmetry_1
_geom_angle_site_symmetry_3
S1 Cu1 Cu2 142.48(10) . .
S1 Cu1 I1 109.46(9) . .
Cu2 Cu1 I1 61.77(4) . .
S1 Cu1 I4 106.12(9) . .
Cu2 Cu1 I4 111.07(6) . .
I1 Cu1 I4 110.22(6) . .
S1 Cu1 Cu3 144.00(9) . .
Cu2 Cu1 Cu3 59.54(5) . .
I1 Cu1 Cu3 106.54(6) . .
I4 Cu1 Cu3 59.70(4) . .
S1 Cu1 I2 104.02(9) . .
Cu2 Cu1 I2 58.68(4) . .
I1 Cu1 I2 116.36(5) . .
I4 Cu1 I2 110.03(5) . .
Cu3 Cu1 I2 58.89(4) . .
S1 Cu1 Cu4 146.81(10) . .
Cu2 Cu1 Cu4 63.59(5) . .
I1 Cu1 Cu4 58.80(4) . .
I4 Cu1 Cu4 58.51(4) . .
Cu3 Cu1 Cu4 57.87(5) . .
I2 Cu1 Cu4 108.90(6) . .
S3 Cu2 I2 111.92(9) . .
S3 Cu2 Cu1 144.14(10) . .
I2 Cu2 Cu1 62.29(4) . .
S3 Cu2 Cu3 150.05(9) . .
I2 Cu2 Cu3 60.80(4) . .
Cu1 Cu2 Cu3 61.81(5) . .
S3 Cu2 I3 103.70(9) . .
I2 Cu2 I3 112.29(5) . .
Cu1 Cu2 I3 111.14(6) . .
Cu3 Cu2 I3 59.77(4) . .
S3 Cu2 I1 102.37(8) . .
I2 Cu2 I1 117.49(5) . .
Cu1 Cu2 I1 59.40(4) . .
Cu3 Cu2 I1 106.47(5) . .
I3 Cu2 I1 107.78(5) . .
S3 Cu2 Cu4 138.99(9) . .
I2 Cu2 Cu4 109.09(5) . .
Cu1 Cu2 Cu4 60.26(5) . .
Cu3 Cu2 Cu4 57.45(5) . .
I3 Cu2 Cu4 59.31(4) . .
I1 Cu2 Cu4 57.06(4) . .
S4 Cu3 Cu4 146.68(10) 1_444 .
S4 Cu3 I3 110.59(9) 1_444 .
Cu4 Cu3 I3 61.95(4) . .
S4 Cu3 Cu2 143.21(10) 1_444 .
Cu4 Cu3 Cu2 64.72(5) . .
I3 Cu3 Cu2 60.22(4) . .
S4 Cu3 I2 99.46(9) 1_444 .
Cu4 Cu3 I2 113.61(6) . .
I3 Cu3 I2 111.11(5) . .
Cu2 Cu3 I2 58.96(4) . .
S4 Cu3 I4 105.57(9) 1_444 .
Cu4 Cu3 I4 59.67(4) . .
I3 Cu3 I4 117.37(5) . .
Cu2 Cu3 I4 109.96(5) . .
I2 Cu3 I4 111.10(5) . .
S4 Cu3 Cu1 140.11(10) 1_444 .
Cu4 Cu3 Cu1 61.73(5) . .
I3 Cu3 Cu1 108.90(5) . .
Cu2 Cu3 Cu1 58.64(5) . .
I2 Cu3 Cu1 60.57(4) . .
I4 Cu3 Cu1 59.29(4) . .
S2 Cu4 Cu3 144.54(11) 1_454 .
S2 Cu4 I4 110.85(9) 1_454 .
Cu3 Cu4 I4 60.83(4) . .
S2 Cu4 I1 106.55(9) 1_454 .
Cu3 Cu4 I1 108.49(6) . .
I4 Cu4 I1 110.69(6) . .
S2 Cu4 I3 104.78(9) 1_454 .
Cu3 Cu4 I3 59.11(4) . .
I4 Cu4 I3 115.82(5) . .
I1 Cu4 I3 107.62(5) . .
S2 Cu4 Cu1 149.02(10) 1_454 .
Cu3 Cu4 Cu1 60.40(5) . .
I4 Cu4 Cu1 59.21(4) . .
I1 Cu4 Cu1 58.64(4) . .
I3 Cu4 Cu1 105.74(5) . .
S2 Cu4 Cu2 143.61(9) 1_454 .
Cu3 Cu4 Cu2 57.83(5) . .
I4 Cu4 Cu2 105.55(5) . .
I1 Cu4 Cu2 59.04(4) . .
I3 Cu4 Cu2 57.13(4) . .
Cu1 Cu4 Cu2 56.15(5) . .
Cu1 I1 Cu4 62.56(5) . .
Cu1 I1 Cu2 58.84(4) . .
Cu4 I1 Cu2 63.91(4) . .
Cu2 I2 Cu3 60.24(4) . .
Cu2 I2 Cu1 59.03(4) . .
Cu3 I2 Cu1 60.54(4) . .
Cu3 I3 Cu2 60.01(4) . .
Cu3 I3 Cu4 58.94(4) . .
Cu2 I3 Cu4 63.56(5) . .
Cu4 I4 Cu1 62.28(5) . .
Cu4 I4 Cu3 59.50(4) . .
Cu1 I4 Cu3 61.01(4) . .
C1 S1 C12 102.3(6) . .
C1 S1 Cu1 101.7(5) . .
C12 S1 Cu1 106.2(4) . .
C6 S2 C7 102.8(6) . .
C6 S2 Cu4 108.6(5) . 1_656
C7 S2 Cu4 102.4(4) . 1_656
C24 S3 C13 102.4(5) . .
C24 S3 Cu2 102.2(4) . .
C13 S3 Cu2 106.2(4) . .
C18 S4 C19 101.0(6) . .
C18 S4 Cu3 104.5(4) . 1_666
C19 S4 Cu3 108.1(4) . 1_666
C3 O1 C2 113.5(9) . .
C5 O2 C4 110.7(10) . .
C9 O3 C8 112.5(9) . .
C11 O4 C10 109(2) . .
C10' O4' C11' 109(2) . .
C14 O5 C15 111.6(8) . .
C17 O6 C16 113.9(9) . .
C20 O7 C21 110.8(8) . .
C23 O8 C22 113.2(8) . .
C2 C1 S1 116.0(10) . .
O1 C2 C1 108.9(10) . .
O1 C3 C4 109.5(10) . .
O2 C4 C3 107.7(10) . .
O2 C5 C6 107.9(12) . .
C5 C6 S2 108.6(9) . .
C8 C7 S2 113.6(9) . .
O3 C8 C7 108.1(9) . .
O3 C9 C10 106.5(6) . .
O3 C9 C10' 114.1(15) . .
C10 C9 C10' 18.6(16) . .
C9 C10 O4 111.5(12) . .
O4 C11 C12 104(3) . .
O4' C10' C9 110(2) . .
C12 C11' O4' 105.5(19) . .
C11' C12 C11 39.6(14) . .
C11' C12 S1 120.9(14) . .
C11 C12 S1 98.0(15) . .
C14 C13 S3 108.8(7) . .
O5 C14 C13 109.5(8) . .
O5 C15 C16 109.5(9) . .
O6 C16 C15 108.3(10) . .
O6 C17 C18 112.2(10) . .
C17 C18 S4 111.0(9) . .
C20 C19 S4 108.5(8) . .
O7 C20 C19 108.7(9) . .
O7 C21 C22 108.5(9) . .
O8 C22 C21 109.9(9) . .
O8 C23 C24 113.0(9) . .
C23 C24 S3 113.2(8) . .

loop_
_geom_bond_atom_site_label_1
_geom_bond_atom_site_label_2
_geom_bond_distance
_geom_bond_site_symmetry_2
Cu1 S1 2.299(3) .
Cu1 Cu2 2.6419(18) .
Cu1 I1 2.6574(14) .
Cu1 I4 2.6804(16) .
Cu1 Cu3 2.7268(19) .
Cu1 I2 2.7276(14) .
Cu1 Cu4 2.762(2) .
Cu2 S3 2.305(3) .
Cu2 I2 2.6321(15) .
Cu2 Cu3 2.6668(18) .
Cu2 I3 2.6725(17) .
Cu2 I1 2.7202(15) .
Cu2 Cu4 2.8489(19) .
Cu3 S4 2.290(3) 1_444
Cu3 Cu4 2.6557(18) .
Cu3 I3 2.6604(15) .
Cu3 I2 2.6815(16) .
Cu3 I4 2.6915(15) .
Cu4 S2 2.302(3) 1_454
Cu4 I4 2.6604(15) .
Cu4 I1 2.6621(17) .
Cu4 I3 2.7361(16) .
S1 C1 1.798(12) .
S1 C12 1.807(12) .
S2 C6 1.813(14) .
S2 C7 1.815(12) .
S2 Cu4 2.302(3) 1_656
S3 C24 1.800(12) .
S3 C13 1.806(12) .
S4 C18 1.798(13) .
S4 C19 1.801(12) .
S4 Cu3 2.290(3) 1_666
O1 C3 1.388(14) .
O1 C2 1.408(14) .
O2 C5 1.405(16) .
O2 C4 1.419(15) .
O3 C9 1.401(15) .
O3 C8 1.405(15) .
O4 C11 1.36(5) .
O4 C10 1.52(2) .
O4' C10' 1.35(4) .
O4' C11' 1.46(3) .
O5 C14 1.396(14) .
O5 C15 1.420(13) .
O6 C17 1.402(14) .
O6 C16 1.437(13) .
O7 C20 1.405(14) .
O7 C21 1.406(13) .
O8 C23 1.398(14) .
O8 C22 1.414(13) .
C1 C2 1.475(18) .
C3 C4 1.489(17) .
C5 C6 1.513(17) .
C7 C8 1.526(18) .
C9 C10 1.4117 .
C9 C10' 1.52(3) .
C11 C12 1.72(4) .
C11' C12 1.43(2) .
C13 C14 1.507(15) .
C15 C16 1.502(17) .
C17 C18 1.526(16) .
C19 C20 1.513(16) .
C21 C22 1.501(17) .
C23 C24 1.505(16) .
